data_7227568
loop_
_publ_author_name
'August Ridenour, J.'
'Carter, Korey P.'
'Cahill, Christopher L.'

_publ_section_title
;
 RE-p-halobenzoic acid--terpyridine complexes, part III: structural and
 supramolecular trends in a series of p-iodobenzoic acid rare-earth hybrid
 materials
;
_journal_issue 8
_journal_name_full CrystEngComm
_journal_page_first 1190
_journal_paper_doi 10.1039/C6CE02356H
_journal_volume 19
_journal_year 2017
_chemical_formula_sum 'C36 H25 I3 Lu N3 O7'
_chemical_formula_weight 1167.26
_space_group_crystal_system triclinic
_space_group_IT_number 2
_space_group_name_Hall '-P 1'
_space_group_name_H-M_alt 'P -1'
_symmetry_cell_setting triclinic
_symmetry_Int_Tables_number 2
_symmetry_space_group_name_Hall '-P 1'
_symmetry_space_group_name_H-M 'P -1'
_atom_sites_solution_hydrogens mixed
_audit_creation_method SHELXL-2014/7
_audit_update_record
;
2016-11-03 deposited with the CCDC.
2017-01-30 downloaded from the CCDC.
;
_cell_angle_alpha 103.430(3)
_cell_angle_beta 91.225(2)
_cell_angle_gamma 93.761(2)
_cell_formula_units_Z 2
_cell_length_a 8.7900(13)
_cell_length_b 13.516(2)
_cell_length_c 15.488(2)
_cell_measurement_reflns_used 25017
_cell_measurement_temperature 293(2)
_cell_measurement_theta_max 57.588
_cell_measurement_theta_min 4.573
_cell_volume 1784.6(4)
_computing_cell_refinement 'SAINT, Bruker-AXS'
_computing_data_collection 'APEX, Bruker-AXS'
_computing_data_reduction 'SAINT, Bruker-AXS'
_computing_molecular_graphics 'WinGX (Farrugia, 2012)'
_computing_publication_material 'Crystal Maker (Palmer, 2009)'
_computing_structure_refinement 'SHELXL-2014/7 (Sheldrick, 2014)'
_computing_structure_solution 'SIR92 (Gualardi, 1994)'
_diffrn_ambient_temperature 293
_diffrn_measured_fraction_theta_full 0.994
_diffrn_measured_fraction_theta_max 0.987
_diffrn_measurement_device_type 'Bruker SMART APEXII'
_diffrn_measurement_method 'omega scans'
_diffrn_radiation_probe x-ray
_diffrn_radiation_type MoK\a
_diffrn_radiation_wavelength 0.71073
_diffrn_reflns_av_R_equivalents 0.0228
_diffrn_reflns_av_unetI/netI 0.0265
_diffrn_reflns_Laue_measured_fraction_full 0.994
_diffrn_reflns_Laue_measured_fraction_max 0.987
_diffrn_reflns_limit_h_max 11
_diffrn_reflns_limit_h_min -11
_diffrn_reflns_limit_k_max 18
_diffrn_reflns_limit_k_min -18
_diffrn_reflns_limit_l_max 20
_diffrn_reflns_limit_l_min -20
_diffrn_reflns_number 25003
_diffrn_reflns_point_group_measured_fraction_full 0.994
_diffrn_reflns_point_group_measured_fraction_max 0.987
_diffrn_reflns_theta_full 25.500
_diffrn_reflns_theta_max 28.794
_diffrn_reflns_theta_min 1.353
_diffrn_source 'fine-focused sealed tube'
_diffrn_source_type Siemens
_exptl_absorpt_coefficient_mu 5.413
_exptl_absorpt_correction_T_max 0.7458
_exptl_absorpt_correction_T_min 0.4426
_exptl_absorpt_correction_type multi-scan
_exptl_absorpt_process_details 'SADABS, G. Sheldrick (2015)'
_exptl_crystal_colour Colorless
_exptl_crystal_density_diffrn 2.172
_exptl_crystal_description Rod
_exptl_crystal_F_000 1096
_exptl_crystal_recrystallization_method Hydrothermal
_exptl_crystal_size_max 0.281
_exptl_crystal_size_mid 0.162
_exptl_crystal_size_min 0.153
_refine_diff_density_max 1.201
_refine_diff_density_min -1.333
_refine_diff_density_rms 0.107
_refine_ls_extinction_method none
_refine_ls_goodness_of_fit_ref 1.067
_refine_ls_hydrogen_treatment mixed
_refine_ls_matrix_type full
_refine_ls_number_parameters 459
_refine_ls_number_reflns 9170
_refine_ls_number_restraints 0
_refine_ls_restrained_S_all 1.067
_refine_ls_R_factor_all 0.0318
_refine_ls_R_factor_gt 0.0273
_refine_ls_shift/su_max 0.002
_refine_ls_shift/su_mean 0.000
_refine_ls_structure_factor_coef Fsqd
_refine_ls_weighting_details 'w=1/[\s^2^(Fo^2^)+(0.0171P)^2^+4.1602P] where P=(Fo^2^+2Fc^2^)/3'
_refine_ls_weighting_scheme calc
_refine_ls_wR_factor_gt 0.0611
_refine_ls_wR_factor_ref 0.0631
_reflns_Friedel_coverage 0.000
_reflns_number_gt 8240
_reflns_number_total 9170
_reflns_threshold_expression 'I > 2\s(I)'
_cod_data_source_file c6ce02356h2.cif
_cod_data_source_block Complex_14Prime
_cod_depositor_comments 'Adding full bibliography for 7227558--7227578.cif.'
_cod_original_cell_volume 1784.7(5)
_cod_database_code 7227568
_shelx_space_group_comment
;
The symmetry employed for this shelxl refinement is uniquely defined
by the following loop, which should always be used as a source of
symmetry information in preference to the above space-group names.
They are only intended as comments.
;
_shelx_estimated_absorpt_t_min 0.312
_shelx_estimated_absorpt_t_max 0.491

loop_
_space_group_symop_operation_xyz
'x, y, z'
'-x, -y, -z'

loop_
_atom_site_label
_atom_site_type_symbol
_atom_site_fract_x
_atom_site_fract_y
_atom_site_fract_z
_atom_site_U_iso_or_equiv
_atom_site_adp_type
_atom_site_occupancy
_atom_site_site_symmetry_order
_atom_site_calc_flag
_atom_site_refinement_flags_posn
_atom_site_refinement_flags_adp
C15 C 0.8613(4) 0.4219(3) 0.1608(2) 0.0315(7) Uani 1 1 d . .
H15 H 0.8537 0.4513 0.1123 0.038 Uiso 1 1 calc R U
C14 C 0.9913(4) 0.3732(3) 0.1717(3) 0.0364(8) Uani 1 1 d . .
H14 H 1.0696 0.3706 0.1320 0.044 Uiso 1 1 calc R U
C13 C 1.0021(4) 0.3284(3) 0.2427(3) 0.0383(9) Uani 1 1 d . .
H13 H 1.0889 0.2962 0.2525 0.046 Uiso 1 1 calc R U
C12 C 0.8815(4) 0.3321(3) 0.2994(3) 0.0349(8) Uani 1 1 d . .
H12 H 0.8856 0.3009 0.3470 0.042 Uiso 1 1 calc R U
C11 C 0.7543(4) 0.3827(3) 0.2846(2) 0.0267(7) Uani 1 1 d . .
C10 C 0.6197(4) 0.3874(3) 0.3412(2) 0.0296(7) Uani 1 1 d . .
C9 C 0.6070(5) 0.3323(4) 0.4062(3) 0.0509(12) Uani 1 1 d . .
H9 H 0.6840 0.2915 0.4155 0.061 Uiso 1 1 calc R U
C8 C 0.4804(6) 0.3384(5) 0.4567(4) 0.0655(16) Uani 1 1 d . .
H8 H 0.4715 0.3025 0.5011 0.079 Uiso 1 1 calc R U
C7 C 0.3663(6) 0.3979(4) 0.4412(3) 0.0562(13) Uani 1 1 d . .
H7 H 0.2794 0.4029 0.4747 0.067 Uiso 1 1 calc R U
C6 C 0.3836(4) 0.4504(3) 0.3744(2) 0.0330(8) Uani 1 1 d . .
C5 C 0.2653(4) 0.5151(3) 0.3530(2) 0.0286(7) Uani 1 1 d . .
C4 C 0.1348(4) 0.5329(3) 0.4026(3) 0.0392(9) Uani 1 1 d . .
H4 H 0.1231 0.5078 0.4533 0.047 Uiso 1 1 calc R U
C3 C 0.0236(4) 0.5880(3) 0.3761(3) 0.0400(9) Uani 1 1 d . .
H3 H -0.0650 0.5986 0.4076 0.048 Uiso 1 1 calc R U
C2 C 0.0450(4) 0.6273(3) 0.3025(3) 0.0380(9) Uani 1 1 d . .
H2 H -0.0289 0.6641 0.2828 0.046 Uiso 1 1 calc R U
C1 C 0.1802(4) 0.6102(3) 0.2585(2) 0.0329(8) Uani 1 1 d . .
H1 H 0.1969 0.6388 0.2101 0.040 Uiso 1 1 calc R U
C16 C 0.4435(4) 0.3362(3) 0.0864(2) 0.0270(7) Uani 1 1 d . .
C17 C 0.3981(4) 0.2311(3) 0.0320(2) 0.0284(7) Uani 1 1 d . .
C18 C 0.2787(5) 0.1733(3) 0.0579(3) 0.0470(10) Uani 1 1 d . .
H18 H 0.2257 0.2004 0.1082 0.056 Uiso 1 1 calc R U
C19 C 0.2385(6) 0.0750(3) 0.0084(3) 0.0527(12) Uani 1 1 d . .
H19 H 0.1587 0.0361 0.0256 0.063 Uiso 1 1 calc R U
C20 C 0.3172(5) 0.0353(3) -0.0663(3) 0.0458(10) Uani 1 1 d . .
C21 C 0.4357(6) 0.0921(3) -0.0926(3) 0.0535(12) Uani 1 1 d . .
H21 H 0.4893 0.0643 -0.1425 0.064 Uiso 1 1 calc R U
C22 C 0.4751(5) 0.1916(3) -0.0439(3) 0.0441(10) Uani 1 1 d . .
H22 H 0.5527 0.2311 -0.0625 0.053 Uiso 1 1 calc R U
C23 C 0.5869(4) 0.7179(3) 0.3110(2) 0.0292(7) Uani 1 1 d . .
C24 C 0.6328(4) 0.8216(3) 0.3676(2) 0.0299(7) Uani 1 1 d . .
C25 C 0.7484(4) 0.8359(3) 0.4329(3) 0.0353(8) Uani 1 1 d . .
H25 H 0.7949 0.7798 0.4433 0.042 Uiso 1 1 calc R U
C26 C 0.7953(5) 0.9325(3) 0.4826(3) 0.0372(8) Uani 1 1 d . .
H26 H 0.8737 0.9413 0.5256 0.045 Uiso 1 1 calc R U
C27 C 0.7248(5) 1.0152(3) 0.4677(3) 0.0366(8) Uani 1 1 d . .
C28 C 0.6095(5) 1.0037(3) 0.4031(3) 0.0416(9) Uani 1 1 d . .
H28 H 0.5636 1.0603 0.3930 0.050 Uiso 1 1 calc R U
C29 C 0.5635(5) 0.9067(3) 0.3538(3) 0.0376(8) Uani 1 1 d . .
H29 H 0.4852 0.8982 0.3108 0.045 Uiso 1 1 calc R U
C30 C 0.8065(4) 0.6311(3) 0.0785(2) 0.0271(7) Uani 1 1 d . .
C31 C 0.9002(4) 0.7300(3) 0.1187(2) 0.0285(7) Uani 1 1 d . .
C32 C 1.0429(5) 0.7503(3) 0.0882(3) 0.0450(10) Uani 1 1 d . .
H32 H 1.0812 0.7037 0.0413 0.054 Uiso 1 1 calc R U
C33 C 1.1298(5) 0.8405(4) 0.1273(3) 0.0521(12) Uani 1 1 d . .
H33 H 1.2257 0.8542 0.1067 0.063 Uiso 1 1 calc R U
C34 C 1.0720(5) 0.9087(3) 0.1966(3) 0.0376(8) Uani 1 1 d . .
C35 C 0.9281(5) 0.8911(3) 0.2264(3) 0.0430(9) Uani 1 1 d . .
H35 H 0.8888 0.9385 0.2725 0.052 Uiso 1 1 calc R U
C36 C 0.8437(5) 0.8017(3) 0.1864(3) 0.0381(9) Uani 1 1 d . .
H36 H 0.7463 0.7895 0.2056 0.046 Uiso 1 1 calc R U
N3 N 0.7451(3) 0.4293(2) 0.21672(18) 0.0255(6) Uani 1 1 d . .
N2 N 0.5095(3) 0.4460(2) 0.32562(17) 0.0244(5) Uani 1 1 d . .
N1 N 0.2878(3) 0.5551(2) 0.28199(19) 0.0277(6) Uani 1 1 d . .
O1 O 0.3775(3) 0.37015(19) 0.15785(16) 0.0330(5) Uani 1 1 d . .
O2 O 0.5488(3) 0.38998(19) 0.06164(16) 0.0322(5) Uani 1 1 d . .
O3 O 0.6502(3) 0.64073(19) 0.32537(17) 0.0350(6) Uani 1 1 d . .
O4 O 0.4912(3) 0.7089(2) 0.24777(17) 0.0340(6) Uani 1 1 d . .
O5 O 0.7006(3) 0.6049(2) 0.12519(17) 0.0351(6) Uani 1 1 d . .
O6 O 0.8383(3) 0.5825(2) 0.00388(17) 0.0406(6) Uani 1 1 d . .
OW1 O 0.3599(3) 0.5619(2) 0.09014(17) 0.0299(5) Uani 1 1 d . .
I1 I 0.25286(5) -0.11146(2) -0.14189(3) 0.07994(13) Uani 1 1 d . .
I2 I 0.79679(3) 1.16094(2) 0.54442(2) 0.04808(8) Uani 1 1 d . .
I3 I 1.20467(4) 1.04333(2) 0.25744(2) 0.05563(9) Uani 1 1 d . .
Lu1 Lu 0.52553(2) 0.52895(2) 0.19504(2) 0.02204(4) Uani 1 1 d . .
HW1B H 0.400(6) 0.586(4) 0.055(3) 0.047(14) Uiso 1 1 d . .
HW1A H 0.296(6) 0.519(4) 0.062(3) 0.057(15) Uiso 1 1 d . .

loop_
_atom_site_aniso_label
_atom_site_aniso_U_11
_atom_site_aniso_U_22
_atom_site_aniso_U_33
_atom_site_aniso_U_23
_atom_site_aniso_U_13
_atom_site_aniso_U_12
C15 0.0349(18) 0.0277(18) 0.0322(18) 0.0070(14) 0.0081(14) 0.0027(14)
C14 0.0296(18) 0.033(2) 0.043(2) 0.0020(16) 0.0093(15) 0.0012(15)
C13 0.0314(19) 0.035(2) 0.047(2) 0.0044(17) 0.0002(16) 0.0072(16)
C12 0.0369(19) 0.032(2) 0.037(2) 0.0097(16) 0.0002(15) 0.0045(15)
C11 0.0282(16) 0.0239(16) 0.0263(16) 0.0043(13) -0.0001(13) -0.0034(13)
C10 0.0325(17) 0.0312(18) 0.0254(16) 0.0082(14) 0.0031(13) -0.0008(14)
C9 0.055(3) 0.061(3) 0.051(3) 0.037(2) 0.014(2) 0.018(2)
C8 0.060(3) 0.093(4) 0.065(3) 0.058(3) 0.020(3) 0.016(3)
C7 0.051(3) 0.075(4) 0.056(3) 0.038(3) 0.024(2) 0.015(2)
C6 0.0336(18) 0.037(2) 0.0303(18) 0.0122(15) 0.0050(14) -0.0045(15)
C5 0.0288(16) 0.0298(18) 0.0263(17) 0.0051(13) 0.0056(13) -0.0016(14)
C4 0.039(2) 0.043(2) 0.038(2) 0.0115(17) 0.0152(16) 0.0007(17)
C3 0.0308(19) 0.040(2) 0.045(2) 0.0014(18) 0.0150(16) 0.0032(16)
C2 0.0323(19) 0.036(2) 0.042(2) 0.0019(17) -0.0008(16) 0.0069(16)
C1 0.0342(18) 0.0314(19) 0.0323(18) 0.0052(15) 0.0011(14) 0.0038(15)
C16 0.0343(17) 0.0222(16) 0.0241(16) 0.0055(13) -0.0035(13) 0.0009(13)
C17 0.0333(17) 0.0212(16) 0.0290(17) 0.0033(13) -0.0037(13) 0.0010(13)
C18 0.063(3) 0.030(2) 0.043(2) 0.0027(17) 0.013(2) -0.0082(19)
C19 0.064(3) 0.030(2) 0.059(3) 0.007(2) 0.001(2) -0.015(2)
C20 0.058(3) 0.0234(19) 0.050(3) -0.0003(17) -0.013(2) -0.0003(18)
C21 0.060(3) 0.038(2) 0.052(3) -0.013(2) 0.008(2) 0.005(2)
C22 0.044(2) 0.037(2) 0.043(2) -0.0054(18) 0.0086(18) -0.0036(18)
C23 0.0305(17) 0.0270(17) 0.0264(17) 0.0006(13) 0.0085(13) -0.0056(14)
C24 0.0335(18) 0.0276(18) 0.0251(16) 0.0004(13) 0.0041(13) -0.0039(14)
C25 0.042(2) 0.0265(18) 0.0354(19) 0.0035(15) -0.0033(16) 0.0020(15)
C26 0.040(2) 0.031(2) 0.036(2) 0.0001(15) -0.0068(16) 0.0005(16)
C27 0.041(2) 0.0258(18) 0.038(2) -0.0019(15) 0.0006(16) -0.0003(15)
C28 0.046(2) 0.028(2) 0.048(2) 0.0032(17) -0.0064(18) 0.0073(17)
C29 0.040(2) 0.033(2) 0.036(2) 0.0019(16) -0.0084(16) -0.0003(16)
C30 0.0282(16) 0.0295(17) 0.0250(16) 0.0100(13) 0.0010(12) -0.0005(13)
C31 0.0294(17) 0.0318(18) 0.0261(16) 0.0115(14) 0.0002(13) -0.0017(14)
C32 0.035(2) 0.043(2) 0.048(2) -0.0052(19) 0.0117(17) -0.0078(17)
C33 0.033(2) 0.045(3) 0.069(3) -0.005(2) 0.012(2) -0.0104(18)
C34 0.039(2) 0.036(2) 0.036(2) 0.0077(16) -0.0047(16) -0.0044(16)
C35 0.052(2) 0.035(2) 0.040(2) 0.0053(17) 0.0130(18) 0.0000(18)
C36 0.042(2) 0.032(2) 0.039(2) 0.0069(16) 0.0149(16) -0.0050(16)
N3 0.0275(14) 0.0243(14) 0.0240(13) 0.0045(11) 0.0033(11) -0.0002(11)
N2 0.0270(13) 0.0263(14) 0.0193(13) 0.0052(11) 0.0026(10) -0.0026(11)
N1 0.0286(14) 0.0287(15) 0.0253(14) 0.0051(11) 0.0034(11) 0.0003(11)
O1 0.0412(14) 0.0271(13) 0.0273(12) 0.0013(10) 0.0049(10) -0.0049(11)
O2 0.0349(13) 0.0317(14) 0.0278(12) 0.0055(10) 0.0016(10) -0.0086(10)
O3 0.0451(15) 0.0264(13) 0.0318(13) 0.0052(10) -0.0009(11) -0.0020(11)
O4 0.0340(13) 0.0323(14) 0.0314(13) 0.0009(11) -0.0011(10) -0.0037(11)
O5 0.0386(14) 0.0306(14) 0.0371(14) 0.0115(11) 0.0117(11) -0.0051(11)
O6 0.0410(15) 0.0449(16) 0.0306(14) 0.0016(12) 0.0074(11) -0.0117(12)
OW1 0.0341(14) 0.0329(14) 0.0215(12) 0.0063(11) -0.0013(10) -0.0042(11)
I1 0.1120(3) 0.02789(16) 0.0858(3) -0.00929(16) -0.0357(2) -0.00421(18)
I2 0.05037(16) 0.02635(13) 0.05891(18) -0.00561(12) -0.01059(13) 0.00006(11)
I3 0.05993(19) 0.04264(17) 0.05785(19) 0.00510(14) -0.01140(14) -0.01525(14)
Lu1 0.02454(7) 0.02195(7) 0.01870(7) 0.00384(5) 0.00207(5) -0.00216(5)

loop_
_atom_type_symbol
_atom_type_description
_atom_type_scat_dispersion_real
_atom_type_scat_dispersion_imag
_atom_type_scat_source
C C 0.0033 0.0016 'International Tables Vol C Tables 4.2.6.8 and 6.1.1.4'
H H 0.0000 0.0000 'International Tables Vol C Tables 4.2.6.8 and 6.1.1.4'
N N 0.0061 0.0033 'International Tables Vol C Tables 4.2.6.8 and 6.1.1.4'
O O 0.0106 0.0060 'International Tables Vol C Tables 4.2.6.8 and 6.1.1.4'
I I -0.4742 1.8119 'International Tables Vol C Tables 4.2.6.8 and 6.1.1.4'
Lu Lu -0.4720 5.8584 'International Tables Vol C Tables 4.2.6.8 and 6.1.1.4'

loop_
_geom_angle_atom_site_label_1
_geom_angle_atom_site_label_2
_geom_angle_atom_site_label_3
_geom_angle
N3 C15 C14 123.5(3)
N3 C15 H15 118.3
C14 C15 H15 118.3
C13 C14 C15 118.4(3)
C13 C14 H14 120.8
C15 C14 H14 120.8
C14 C13 C12 119.1(4)
C14 C13 H13 120.5
C12 C13 H13 120.5
C13 C12 C11 119.3(4)
C13 C12 H12 120.3
C11 C12 H12 120.3
N3 C11 C12 121.8(3)
N3 C11 C10 115.9(3)
C12 C11 C10 122.2(3)
N2 C10 C9 121.5(3)
N2 C10 C11 117.0(3)
C9 C10 C11 121.5(3)
C8 C9 C10 119.6(4)
C8 C9 H9 120.2
C10 C9 H9 120.2
C9 C8 C7 119.5(4)
C9 C8 H8 120.3
C7 C8 H8 120.3
C8 C7 C6 118.6(4)
C8 C7 H7 120.7
C6 C7 H7 120.7
N2 C6 C7 122.0(4)
N2 C6 C5 116.1(3)
C7 C6 C5 121.9(3)
N1 C5 C4 121.0(3)
N1 C5 C6 116.8(3)
C4 C5 C6 122.2(3)
C3 C4 C5 119.6(4)
C3 C4 H4 120.2
C5 C4 H4 120.2
C2 C3 C4 119.4(3)
C2 C3 H3 120.3
C4 C3 H3 120.3
C3 C2 C1 117.9(4)
C3 C2 H2 121.1
C1 C2 H2 121.1
N1 C1 C2 123.6(4)
N1 C1 H1 118.2
C2 C1 H1 118.2
O2 C16 O1 120.1(3)
O2 C16 C17 120.0(3)
O1 C16 C17 119.8(3)
O2 C16 Lu1 62.15(18)
O1 C16 Lu1 57.98(17)
C17 C16 Lu1 177.3(2)
C22 C17 C18 120.1(4)
C22 C17 C16 120.0(3)
C18 C17 C16 119.9(3)
C17 C18 C19 119.9(4)
C17 C18 H18 120.1
C19 C18 H18 120.1
C20 C19 C18 119.9(4)
C20 C19 H19 120.1
C18 C19 H19 120.1
C19 C20 C21 120.7(4)
C19 C20 I1 119.6(3)
C21 C20 I1 119.7(3)
C20 C21 C22 119.7(4)
C20 C21 H21 120.1
C22 C21 H21 120.1
C17 C22 C21 119.7(4)
C17 C22 H22 120.2
C21 C22 H22 120.2
O4 C23 O3 121.2(3)
O4 C23 C24 119.3(3)
O3 C23 C24 119.4(3)
O4 C23 Lu1 60.76(18)
O3 C23 Lu1 60.51(18)
C24 C23 Lu1 174.2(2)
C25 C24 C29 118.5(3)
C25 C24 C23 121.1(3)
C29 C24 C23 120.3(3)
C26 C25 C24 121.0(4)
C26 C25 H25 119.5
C24 C25 H25 119.5
C27 C26 C25 119.2(4)
C27 C26 H26 120.4
C25 C26 H26 120.4
C26 C27 C28 121.3(4)
C26 C27 I2 118.6(3)
C28 C27 I2 120.1(3)
C27 C28 C29 118.9(4)
C27 C28 H28 120.5
C29 C28 H28 120.5
C28 C29 C24 121.0(4)
C28 C29 H29 119.5
C24 C29 H29 119.5
O6 C30 O5 125.3(3)
O6 C30 C31 118.2(3)
O5 C30 C31 116.6(3)
C36 C31 C32 118.8(3)
C36 C31 C30 120.2(3)
C32 C31 C30 121.0(3)
C31 C32 C33 120.5(4)
C31 C32 H32 119.8
C33 C32 H32 119.8
C34 C33 C32 119.2(4)
C34 C33 H33 120.4
C32 C33 H33 120.4
C33 C34 C35 121.2(4)
C33 C34 I3 119.3(3)
C35 C34 I3 119.5(3)
C34 C35 C36 118.6(4)
C34 C35 H35 120.7
C36 C35 H35 120.7
C31 C36 C35 121.7(4)
C31 C36 H36 119.1
C35 C36 H36 119.1
C15 N3 C11 117.8(3)
C15 N3 Lu1 120.2(2)
C11 N3 Lu1 122.0(2)
C10 N2 C6 118.8(3)
C10 N2 Lu1 120.0(2)
C6 N2 Lu1 120.9(2)
C1 N1 C5 118.4(3)
C1 N1 Lu1 120.1(2)
C5 N1 Lu1 121.6(2)
C16 O1 Lu1 95.2(2)
C16 O2 Lu1 91.0(2)
C23 O3 Lu1 92.1(2)
C23 O4 Lu1 92.3(2)
C30 O5 Lu1 169.1(2)
Lu1 OW1 HW1B 114(4)
Lu1 OW1 HW1A 123(4)
HW1B OW1 HW1A 105(5)
O5 Lu1 OW1 83.88(10)
O5 Lu1 O1 134.10(9)
OW1 Lu1 O1 80.57(10)
O5 Lu1 O3 82.69(9)
OW1 Lu1 O3 130.86(9)
O1 Lu1 O3 138.03(9)
O5 Lu1 O4 75.97(9)
OW1 Lu1 O4 76.65(9)
O1 Lu1 O4 139.57(9)
O3 Lu1 O4 54.25(9)
O5 Lu1 O2 80.70(9)
OW1 Lu1 O2 74.83(9)
O1 Lu1 O2 53.60(8)
O3 Lu1 O2 147.36(9)
O4 Lu1 O2 144.70(8)
O5 Lu1 N3 81.24(10)
OW1 Lu1 N3 143.78(9)
O1 Lu1 N3 86.47(9)
O3 Lu1 N3 79.57(9)
O4 Lu1 N3 130.22(9)
O2 Lu1 N3 70.28(9)
O5 Lu1 N1 144.03(10)
OW1 Lu1 N1 79.31(10)
O1 Lu1 N1 73.94(9)
O3 Lu1 N1 84.68(9)
O4 Lu1 N1 69.33(9)
O2 Lu1 N1 124.09(9)
N3 Lu1 N1 129.08(9)
O5 Lu1 N2 139.10(10)
OW1 Lu1 N2 137.03(10)
O1 Lu1 N2 68.34(9)
O3 Lu1 N2 69.89(9)
O4 Lu1 N2 108.54(9)
O2 Lu1 N2 106.47(9)
N3 Lu1 N2 64.75(9)
N1 Lu1 N2 64.35(9)
O5 Lu1 C23 77.08(10)
OW1 Lu1 C23 103.49(11)
O1 Lu1 C23 148.62(9)
O3 Lu1 C23 27.37(10)
O4 Lu1 C23 26.90(10)
O2 Lu1 C23 157.75(9)
N3 Lu1 C23 105.04(10)
N1 Lu1 C23 76.30(9)
N2 Lu1 C23 89.96(10)
O5 Lu1 C16 107.45(10)
OW1 Lu1 C16 76.39(10)
O1 Lu1 C16 26.78(9)
O3 Lu1 C16 152.48(9)
O4 Lu1 C16 152.24(9)
O2 Lu1 C16 26.82(9)
N3 Lu1 C16 76.93(9)
N1 Lu1 C16 99.19(10)
N2 Lu1 C16 87.12(9)
C23 Lu1 C16 175.38(10)

loop_
_geom_bond_atom_site_label_1
_geom_bond_atom_site_label_2
_geom_bond_distance
C15 N3 1.347(4)
C15 C14 1.382(5)
C15 H15 0.9300
C14 C13 1.377(6)
C14 H14 0.9300
C13 C12 1.387(5)
C13 H13 0.9300
C12 C11 1.391(5)
C12 H12 0.9300
C11 N3 1.348(4)
C11 C10 1.485(5)
C10 N2 1.343(5)
C10 C9 1.386(5)
C9 C8 1.370(6)
C9 H9 0.9300
C8 C7 1.377(7)
C8 H8 0.9300
C7 C6 1.390(6)
C7 H7 0.9300
C6 N2 1.349(4)
C6 C5 1.482(5)
C5 N1 1.346(4)
C5 C4 1.397(5)
C4 C3 1.379(6)
C4 H4 0.9300
C3 C2 1.375(6)
C3 H3 0.9300
C2 C1 1.389(5)
C2 H2 0.9300
C1 N1 1.336(5)
C1 H1 0.9300
C16 O2 1.261(4)
C16 O1 1.264(4)
C16 C17 1.498(5)
C16 Lu1 2.794(3)
C17 C22 1.383(5)
C17 C18 1.388(5)
C18 C19 1.390(6)
C18 H18 0.9300
C19 C20 1.377(7)
C19 H19 0.9300
C20 C21 1.379(7)
C20 I1 2.090(4)
C21 C22 1.398(6)
C21 H21 0.9300
C22 H22 0.9300
C23 O4 1.255(4)
C23 O3 1.275(4)
C23 C24 1.496(5)
C23 Lu1 2.772(3)
C24 C25 1.389(5)
C24 C29 1.393(5)
C25 C26 1.384(5)
C25 H25 0.9300
C26 C27 1.376(5)
C26 H26 0.9300
C27 C28 1.384(6)
C27 I2 2.101(4)
C28 C29 1.385(5)
C28 H28 0.9300
C29 H29 0.9300
C30 O6 1.237(4)
C30 O5 1.273(4)
C30 C31 1.517(5)
C31 C36 1.378(5)
C31 C32 1.382(5)
C32 C33 1.398(6)
C32 H32 0.9300
C33 C34 1.372(6)
C33 H33 0.9300
C34 C35 1.381(6)
C34 I3 2.106(4)
C35 C36 1.383(6)
C35 H35 0.9300
C36 H36 0.9300
N3 Lu1 2.486(3)
N2 Lu1 2.532(3)
N1 Lu1 2.510(3)
O1 Lu1 2.379(2)
O2 Lu1 2.471(2)
O3 Lu1 2.415(3)
O4 Lu1 2.421(3)
O5 Lu1 2.230(2)
OW1 Lu1 2.297(3)
OW1 HW1B 0.78(5)
OW1 HW1A 0.82(5)
